data_1574062
loop_
_publ_author_name
'Platt, Ffion M.'
'Wang, Yihong'
'Cordes, David B.'
'McKay, Aidan P.'
'Slawin, Alexandra M. Z.'
'Panchal, Heena'
'Smith, Andrew D.'

_publ_section_title
;
 Isothiourea-catalysed enantioselective synthesis of
 phosphonate-functionalised \b-lactones
;
_journal_issue 16
_journal_name_full 'Chemical Science'
_journal_page_first 6828
_journal_page_last 6836
_journal_paper_doi 10.1039/D5SC00322A
_journal_volume 16
_journal_year 2025
_chemical_absolute_configuration ad
_chemical_formula_moiety 'C19 H17 O5 P S'
_chemical_formula_sum 'C19 H17 O5 P S'
_chemical_formula_weight 388.35
_chemical_name_systematic 'dimethyl ((2R,3R)-3-(benzo[b]thiophen-3-yl)-4-oxo-2-phenyloxetan-2-yl)phosphonate'
_space_group_crystal_system monoclinic
_space_group_IT_number 4
_space_group_name_Hall 'P 2yb'
_space_group_name_H-M_alt 'P 1 21 1'
_atom_sites_solution_hydrogens geom
_atom_sites_solution_primary dual
_audit_creation_date 2024-07-12
_audit_creation_method
;
Olex2 1.5
(compiled 2024.02.16 svn.r378c4104 for OlexSys, GUI svn.r6928)
;
_audit_update_record
;
2025-01-14 deposited with the CCDC.	2025-03-06 downloaded from the CCDC.
;
_cell_angle_alpha 90
_cell_angle_beta 110.666(6)
_cell_angle_gamma 90
_cell_formula_units_Z 2
_cell_length_a 10.3633(5)
_cell_length_b 7.8457(3)
_cell_length_c 12.0190(6)
_cell_measurement_reflns_used 14427
_cell_measurement_temperature 125
_cell_measurement_theta_max 74.0400
_cell_measurement_theta_min 3.9080
_cell_volume 914.35(8)
_computing_cell_refinement 'CrysAlisPro 1.171.42.94a (Rigaku OD, 2023)'
_computing_data_collection 'CrysAlisPro 1.171.42.94a (Rigaku OD, 2023)'
_computing_data_reduction 'CrysAlisPro 1.171.42.94a (Rigaku OD, 2023)'
_computing_molecular_graphics 'Olex2 1.5 (Dolomanov et al., 2009)'
_computing_publication_material 'Olex2 1.5 (Dolomanov et al., 2009)'
_computing_structure_refinement 'SHELXL 2019/3 (Sheldrick, 2015)'
_computing_structure_solution 'SHELXT 2018/2 (Sheldrick, 2018)'
_diffrn_ambient_temperature 125
_diffrn_detector 'hybrid photon counting detector'
_diffrn_detector_area_resol_mean 5.8140
_diffrn_detector_type 'Dectris PILATUS P200K'
_diffrn_measured_fraction_theta_full 0.990
_diffrn_measured_fraction_theta_max 0.969
_diffrn_measurement_details
;
List of Runs (angles in degrees, time in seconds):

  # Type    Start    End  Width  t~exp~   \w     \q     \k     \f   Frames
#--------------------------------------------------------------------------
  1  \w    -89.00  89.00   0.50    1.56    --    0.00  32.00  74.00  356
  2  \w   -186.00  -8.00   0.50    6.23    --  -97.10  32.00  74.00  356
  3  \w    -84.00  94.00   0.50    1.56    --    5.00  32.00  74.00  356
  4  \w   -121.00  57.00   0.50    1.56    --  -32.00  44.00 -24.61  356
  5  \w   -129.00  49.00   0.50    1.56    --  -40.00  53.00 118.08  356
  6  \w   -129.00  49.00   0.50    1.56    --  -40.00  55.00-133.01  356
  7  \w   -129.00  49.00   0.50    1.56    --  -40.00  53.00 118.08  356
  8  \w   -133.00  45.00   0.50    1.56    --  -44.00  55.00 -40.61  356
  9  \w   -137.00  41.00   0.50    1.56    --  -48.00  55.00-161.17  356
 10  \w   -141.00  37.00   0.50    6.23    --  -52.00  55.00  54.06  356
 11  \w   -141.00  37.00   0.50    6.23    --  -52.00  55.00 -51.74  356
 12  \w   -145.00  33.00   0.50    6.23    --  -56.00  54.00-125.08  356
 13  \w   -145.00  33.00   0.50    6.23    --  -56.00  55.00  91.96  356
 14  \w   -145.00  33.00   0.50    6.23    --  -56.00  55.00 132.59  356
 15  \w   -131.00  29.00   0.50    6.23    --  -60.00  55.00  17.55  320
 16  \w     -2.00  25.00   0.50    6.23    --  -64.00  55.00 -54.26   54
 17  \w    -34.00  25.00   0.50    6.23    --  -64.00  54.00-121.86  118
 18  \w   -119.00 -50.00   0.50    6.23    --  -64.00  54.00-121.86  138
 19  \w     -8.00  20.00   0.50    6.23    --  -68.00  53.00  72.49   56
 20  \w     -5.00  21.00   0.50    6.23    --  -68.00  55.00 -12.07   52
 21  \w     -8.00  20.00   0.50    6.23    --  -68.00  55.00-154.64   56
 22  \w    -11.00  21.00   0.50    6.23    --  -68.00  52.00 -76.59   64
 23  \w    -15.00  14.00   0.50    6.23    --  -72.00  55.00 148.21   58
 24  \w   -118.00 -92.00   0.50    6.23    --  -72.00  55.00 148.21   52
 25  \w    -13.00  13.00   0.50    6.23    --  -76.00  55.00 118.57   52
 26  \w    -22.00   9.00   0.50    6.23    --  -80.00  55.00 179.76   62
 27  \w    -25.00   8.00   0.50    6.23    --  -80.00  51.00  70.75   66
 28  \w   -160.00 -56.00   0.50    6.23    --  -80.00  55.00 179.76  208
 29  \w   -172.00   4.00   0.50    6.23    --  -84.00  49.00 -92.42  352
 30  \w   -110.00 -46.00   0.50    6.23    --  -88.00  55.00   2.95  128
 31  \w   -172.00-146.00   0.50    6.23    --  -88.00  55.00   2.95   52
 32  \w    -42.00  -1.00   0.50    6.23    --  -88.00  55.00   2.95   82
 33  \w    -33.00  -4.00   0.50    6.23    --  -92.00  55.00  76.94   58
 34  \w   -118.00 -79.00   0.50    6.23    --  -92.00  55.00  76.94   78
 35  \w   -181.00-123.00   0.50    6.23    --  -92.00  55.00  76.94  116
 36  \w   -132.00  -8.00   0.50    6.23    --  -96.00  54.00 -40.49  248
 37  \w   -169.00 -11.00   0.50    6.23    --  -96.00  54.00-167.29  316
 38  \w   -170.00 -12.00   0.50    6.23    --  -97.10  46.00  60.00  316
 39  \w   -180.00  -8.00   0.50    6.23    --  -97.10  55.00 -53.80  344
 40  \w   -124.00 -11.00   0.50    6.23    --  -97.10  46.00-150.00  226
 41  \w    -36.00  -9.00   0.50    6.23    --  -97.10  53.00  -7.06   54
 42  \w    -55.00 -11.00   0.50    6.23    --  -97.10  53.00-103.96   88
 43  \w   -117.00  -8.00   0.50    6.23    --  -97.10  46.00  30.00  218
 44  \w    -99.00 -64.00   0.50    6.23    --  -97.10  53.00-103.96   70
 45  \w   -184.00-158.00   0.50    6.23    --  -97.10  53.00-103.96   52
 46  \w    -73.00  -8.00   0.50    6.23    --  -97.10  55.00 122.97  130
 47  \w   -168.00 -10.00   0.50    6.23    --  -97.10  53.00 139.12  316
 48  \w   -101.00 -76.00   0.50    6.23    --  -97.10  55.00 122.97   50
;
_diffrn_measurement_device 'AFC11: Quarter \c 4 circle'
_diffrn_measurement_device_type 'Rigaku XtaLAB P200K'
_diffrn_measurement_method 'shutterless scans'
_diffrn_measurement_specimen_support Loop
_diffrn_orient_matrix_type 'CrysAlisPro convention (1999,Acta A55,543-557)'
_diffrn_orient_matrix_UB_11 0.0930665000
_diffrn_orient_matrix_UB_12 0.0517180000
_diffrn_orient_matrix_UB_13 -0.0698819000
_diffrn_orient_matrix_UB_21 -0.0261282000
_diffrn_orient_matrix_UB_22 0.1893952000
_diffrn_orient_matrix_UB_23 0.0184971000
_diffrn_orient_matrix_UB_31 0.1261061000
_diffrn_orient_matrix_UB_32 0.0009882000
_diffrn_orient_matrix_UB_33 0.1163983000
_diffrn_radiation_monochromator 'Rigaku Osmic Confocal Optical System'
_diffrn_radiation_probe x-ray
_diffrn_radiation_type 'Cu K\a'
_diffrn_radiation_wavelength 1.54184
_diffrn_reflns_av_R_equivalents 0.1138
_diffrn_reflns_av_unetI/netI 0.0494
_diffrn_reflns_Laue_measured_fraction_full 0.990
_diffrn_reflns_Laue_measured_fraction_max 0.969
_diffrn_reflns_limit_h_max 13
_diffrn_reflns_limit_h_min -13
_diffrn_reflns_limit_k_max 9
_diffrn_reflns_limit_k_min -9
_diffrn_reflns_limit_l_max 15
_diffrn_reflns_limit_l_min -15
_diffrn_reflns_number 33520
_diffrn_reflns_point_group_measured_fraction_full 0.991
_diffrn_reflns_point_group_measured_fraction_max 0.959
_diffrn_reflns_theta_full 67.684
_diffrn_reflns_theta_max 76.194
_diffrn_reflns_theta_min 3.931
_diffrn_source 'Rotating Anode'
_diffrn_source_type 'Rigaku MM-007HF'
_exptl_absorpt_coefficient_mu 2.644
_exptl_absorpt_correction_T_max 1.00000
_exptl_absorpt_correction_T_min 0.13720
_exptl_absorpt_correction_type multi-scan
_exptl_absorpt_process_details
;
CrysAlisPro 1.171.42.94a (Rigaku Oxford Diffraction, 2023)
Empirical absorption correction using spherical harmonics,
implemented in SCALE3 ABSPACK scaling algorithm.
;
_exptl_crystal_colour colourless
_exptl_crystal_colour_primary colourless
_exptl_crystal_density_diffrn 1.411
_exptl_crystal_description needle
_exptl_crystal_F_000 404
_exptl_crystal_recrystallization_method 'Re-crystallisation from solvent: Methyl tert-butyl ether/hexane'
_exptl_crystal_size_max 0.16
_exptl_crystal_size_mid 0.02
_exptl_crystal_size_min 0.01
_refine_diff_density_max 0.412
_refine_diff_density_min -0.495
_refine_diff_density_rms 0.068
_refine_ls_abs_structure_details
;
 Flack x determined using 1166 quotients [(I+)-(I-)]/[(I+)+(I-)]
 (Parsons, Flack and Wagner, Acta Cryst. B69 (2013) 249-259).
;
_refine_ls_abs_structure_Flack -0.04(2)
_refine_ls_extinction_coef 0.008(2)
_refine_ls_extinction_expression Fc^*^=kFc[1+0.001xFc^2^\l^3^/sin(2\q)]^-1/4^
_refine_ls_extinction_method 'SHELXL-2019/2 (Sheldrick 2019)'
_refine_ls_goodness_of_fit_ref 1.138
_refine_ls_hydrogen_treatment constr
_refine_ls_matrix_type full
_refine_ls_number_parameters 238
_refine_ls_number_reflns 3660
_refine_ls_number_restraints 1
_refine_ls_restrained_S_all 1.138
_refine_ls_R_factor_all 0.0745
_refine_ls_R_factor_gt 0.0621
_refine_ls_shift/su_max 0.000
_refine_ls_shift/su_mean 0.000
_refine_ls_structure_factor_coef Fsqd
_refine_ls_weighting_details 'w=1/[\s^2^(Fo^2^)+(0.0989P)^2^+0.3599P] where P=(Fo^2^+2Fc^2^)/3'
_refine_ls_weighting_scheme calc
_refine_ls_wR_factor_gt 0.1613
_refine_ls_wR_factor_ref 0.1855
_reflns_Friedel_coverage 0.838
_reflns_Friedel_fraction_full 0.992
_reflns_Friedel_fraction_max 0.947
_reflns_number_gt 3089
_reflns_number_total 3660
_reflns_threshold_expression 'I > 2\s(I)'
_cod_data_source_file d5sc00322a2.cif
_cod_data_source_block 55
_cod_depositor_comments
;
The following automatic conversions were performed:

data item '_diffrn_radiation_probe' value 'X-ray' was changed to
'x-ray' in accordance with the
/home/data/users/saulius/crontab/automatic-downloads/rss-feeds/RSC/lib/dictionaries/cif_core.dic
dictionary named 'cif_core.dic' version 2.4.2 last updated on
2011-04-26.

Automatic conversion script
Id: cif_fix_values 8170 2020-07-09 18:12:32Z antanas 

 Adding full bibliography for 1574060--1574062.cif.
;
_cod_original_sg_symbol_H-M P21
_cod_database_code 1574062
_shelx_shelxl_version_number 2019/3
_shelx_space_group_comment
;
The symmetry employed for this shelxl refinement is uniquely defined
by the following loop, which should always be used as a source of
symmetry information in preference to the above space-group names.
They are only intended as comments.
;
_shelx_estimated_absorpt_t_max 0.974
_shelx_estimated_absorpt_t_min 0.677
_olex2_refinement_description
;
1. Fixed Uiso
 At 1.2 times of:
  All C(H) groups
 At 1.5 times of:
  All C(H,H,H) groups
2.a Ternary CH refined with riding coordinates:
 C7(H7)
2.b Aromatic/amide H refined with riding coordinates:
 C9(H9), C10(H10), C11(H11), C12(H12), C13(H13), C15(H15), C18(H18), C19(H19),
 C20(H20), C21(H21)
2.c Idealised Me refined as rotating group:
 C2(H2A,H2B,H2C), C3(H3A,H3B,H3C)
;

loop_
_space_group_symop_operation_xyz
'x, y, z'
'-x, y+1/2, -z'

loop_
_atom_site_label
_atom_site_type_symbol
_atom_site_fract_x
_atom_site_fract_y
_atom_site_fract_z
_atom_site_U_iso_or_equiv
_atom_site_adp_type
_atom_site_occupancy
_atom_site_site_symmetry_order
_atom_site_calc_flag
_atom_site_refinement_flags_posn
_atom_site_refinement_flags_adp
_atom_site_refinement_flags_occupancy
_atom_site_disorder_assembly
_atom_site_disorder_group
S16 S 0.0980(2) 0.9085(2) 0.8321(2) 0.0750(6) Uani 1 1 d . . . . .
P1 P 0.41787(16) 0.2802(2) 0.70450(14) 0.0501(4) Uani 1 1 d . . . . .
O1 O 0.3092(5) 0.1742(6) 0.7190(4) 0.0575(11) Uani 1 1 d . . . . .
O2 O 0.5679(5) 0.2564(6) 0.7967(4) 0.0576(11) Uani 1 1 d . . . . .
O3 O 0.4387(4) 0.2631(6) 0.5823(4) 0.0573(11) Uani 1 1 d . . . . .
O5 O 0.5212(4) 0.6037(6) 0.7587(4) 0.0538(11) Uani 1 1 d . . . . .
O6 O 0.5970(5) 0.7287(6) 0.9415(4) 0.0656(13) Uani 1 1 d . . . . .
C2 C 0.6345(9) 0.0927(10) 0.8097(8) 0.074(2) Uani 1 1 d . . . . .
H2A H 0.644659 0.060520 0.734397 0.111 Uiso 1 1 calc R U . . .
H2B H 0.578478 0.007183 0.831160 0.111 Uiso 1 1 calc R U . . .
H2C H 0.725742 0.099103 0.872278 0.111 Uiso 1 1 calc R U . . .
C3 C 0.3219(9) 0.2210(12) 0.4722(7) 0.075(2) Uani 1 1 d . . . . .
H3A H 0.355765 0.154640 0.419108 0.112 Uiso 1 1 calc R U . . .
H3B H 0.279353 0.326563 0.432376 0.112 Uiso 1 1 calc R U . . .
H3C H 0.253406 0.154083 0.492408 0.112 Uiso 1 1 calc R U . . .
C4 C 0.3904(6) 0.5063(8) 0.7260(5) 0.0473(13) Uani 1 1 d . . . . .
C6 C 0.5157(7) 0.6439(8) 0.8674(6) 0.0540(15) Uani 1 1 d . . . . .
C7 C 0.3815(6) 0.5497(8) 0.8509(5) 0.0480(13) Uani 1 1 d . . . . .
H7 H 0.396172 0.447031 0.903226 0.058 Uiso 1 1 calc R U . . .
C8 C 0.2808(6) 0.5771(8) 0.6154(5) 0.0487(13) Uani 1 1 d . . . . .
C9 C 0.1473(7) 0.5173(10) 0.5836(6) 0.0586(16) Uani 1 1 d . . . . .
H9 H 0.124245 0.438823 0.633775 0.070 Uiso 1 1 calc R U . . .
C10 C 0.0469(8) 0.5708(11) 0.4792(6) 0.0650(18) Uani 1 1 d . . . . .
H10 H -0.045069 0.530486 0.457933 0.078 Uiso 1 1 calc R U . . .
C11 C 0.0822(9) 0.6843(11) 0.4059(6) 0.069(2) Uani 1 1 d . . . . .
H11 H 0.014978 0.719015 0.332548 0.082 Uiso 1 1 calc R U . . .
C12 C 0.2134(10) 0.7458(10) 0.4393(6) 0.071(2) Uani 1 1 d . . . . .
H12 H 0.235879 0.825982 0.389740 0.085 Uiso 1 1 calc R U . . .
C13 C 0.3147(8) 0.6938(9) 0.5439(6) 0.0573(16) Uani 1 1 d . . . . .
H13 H 0.405790 0.737572 0.566240 0.069 Uiso 1 1 calc R U . . .
C14 C 0.2638(6) 0.6549(8) 0.8536(5) 0.0481(13) Uani 1 1 d . . . . .
C15 C 0.2540(9) 0.8263(9) 0.8384(7) 0.0639(19) Uani 1 1 d . . . . .
H15 H 0.326641 0.894534 0.831829 0.077 Uiso 1 1 calc R U . . .
C17 C 0.0366(8) 0.7075(9) 0.8480(6) 0.0585(16) Uani 1 1 d . . . . .
C18 C -0.0923(8) 0.6665(12) 0.8504(6) 0.069(2) Uani 1 1 d . . . . .
H18 H -0.159384 0.752726 0.842326 0.082 Uiso 1 1 calc R U . . .
C19 C -0.1219(7) 0.4972(11) 0.8647(7) 0.0660(19) Uani 1 1 d . . . . .
H19 H -0.210460 0.466135 0.864850 0.079 Uiso 1 1 calc R U . . .
C20 C -0.0198(7) 0.3711(9) 0.8791(6) 0.0551(15) Uani 1 1 d . . . . .
H20 H -0.039805 0.255972 0.891355 0.066 Uiso 1 1 calc R U . . .
C21 C 0.1066(7) 0.4113(9) 0.8758(5) 0.0504(14) Uani 1 1 d . . . . .
H21 H 0.173600 0.324754 0.884523 0.060 Uiso 1 1 calc R U . . .
C22 C 0.1372(6) 0.5831(8) 0.8593(5) 0.0467(13) Uani 1 1 d . . . . .

loop_
_atom_site_aniso_label
_atom_site_aniso_U_11
_atom_site_aniso_U_22
_atom_site_aniso_U_33
_atom_site_aniso_U_23
_atom_site_aniso_U_13
_atom_site_aniso_U_12
S16 0.1015(16) 0.0518(10) 0.0821(13) 0.0106(9) 0.0453(12) 0.0245(10)
P1 0.0521(8) 0.0486(8) 0.0503(9) -0.0026(7) 0.0188(7) -0.0004(7)
O1 0.060(3) 0.050(2) 0.059(3) -0.003(2) 0.017(2) -0.007(2)
O2 0.055(2) 0.053(3) 0.054(2) -0.003(2) 0.006(2) 0.007(2)
O3 0.060(2) 0.064(3) 0.049(2) -0.009(2) 0.020(2) -0.002(2)
O5 0.051(2) 0.055(3) 0.053(3) -0.0010(19) 0.015(2) -0.0079(19)
O6 0.063(3) 0.058(3) 0.066(3) -0.011(2) 0.010(2) -0.011(2)
C2 0.074(5) 0.057(4) 0.077(5) 0.010(4) 0.009(4) 0.013(4)
C3 0.080(5) 0.087(6) 0.061(4) -0.023(4) 0.031(4) -0.012(4)
C4 0.049(3) 0.049(3) 0.046(3) 0.001(2) 0.018(3) -0.006(3)
C6 0.064(4) 0.043(3) 0.053(4) 0.000(3) 0.018(3) 0.000(3)
C7 0.055(3) 0.045(3) 0.044(3) -0.002(2) 0.017(3) -0.002(2)
C8 0.057(3) 0.048(3) 0.042(3) 0.003(3) 0.020(3) -0.001(3)
C9 0.058(4) 0.071(4) 0.049(3) 0.003(3) 0.021(3) 0.000(3)
C10 0.061(4) 0.084(5) 0.044(3) 0.000(3) 0.012(3) 0.011(4)
C11 0.083(5) 0.073(5) 0.035(3) 0.000(3) 0.002(3) 0.018(4)
C12 0.111(6) 0.057(4) 0.040(3) 0.005(3) 0.020(4) 0.003(4)
C13 0.070(4) 0.054(4) 0.044(3) 0.001(3) 0.016(3) -0.005(3)
C14 0.058(3) 0.046(3) 0.035(3) 0.000(2) 0.010(3) -0.001(3)
C15 0.093(5) 0.045(4) 0.063(4) 0.002(3) 0.039(4) 0.002(3)
C17 0.076(4) 0.054(4) 0.046(3) 0.002(3) 0.022(3) 0.018(3)
C18 0.063(4) 0.083(5) 0.057(4) -0.006(4) 0.019(3) 0.025(4)
C19 0.052(4) 0.084(5) 0.062(4) -0.015(4) 0.021(3) 0.002(4)
C20 0.051(4) 0.063(4) 0.046(3) -0.010(3) 0.010(3) -0.003(3)
C21 0.051(3) 0.054(3) 0.045(3) 0.002(3) 0.016(3) 0.005(3)
C22 0.053(3) 0.051(3) 0.035(3) 0.000(2) 0.013(3) 0.002(3)

loop_
_atom_type_symbol
_atom_type_description
_atom_type_scat_dispersion_real
_atom_type_scat_dispersion_imag
_atom_type_scat_source
C C 0.0181 0.0091 'International Tables Vol C Tables 4.2.6.8 and 6.1.1.4'
H H 0.0000 0.0000 'International Tables Vol C Tables 4.2.6.8 and 6.1.1.4'
O O 0.0492 0.0322 'International Tables Vol C Tables 4.2.6.8 and 6.1.1.4'
P P 0.2955 0.4335 'International Tables Vol C Tables 4.2.6.8 and 6.1.1.4'
S S 0.3331 0.5567 'International Tables Vol C Tables 4.2.6.8 and 6.1.1.4'

loop_
_geom_angle_atom_site_label_1
_geom_angle_atom_site_label_2
_geom_angle_atom_site_label_3
_geom_angle
_geom_angle_site_symmetry_1
_geom_angle_site_symmetry_3
_geom_angle_publ_flag
C15 S16 C17 91.7(3) . . ?
O1 P1 O2 117.5(3) . . ?
O1 P1 O3 115.6(3) . . ?
O1 P1 C4 111.8(3) . . ?
O2 P1 C4 100.4(3) . . ?
O3 P1 O2 102.8(3) . . ?
O3 P1 C4 107.2(3) . . ?
C2 O2 P1 120.0(5) . . ?
C3 O3 P1 121.2(4) . . ?
C6 O5 C4 91.7(4) . . ?
O2 C2 H2A 109.5 . . ?
O2 C2 H2B 109.5 . . ?
O2 C2 H2C 109.5 . . ?
H2A C2 H2B 109.5 . . ?
H2A C2 H2C 109.5 . . ?
H2B C2 H2C 109.5 . . ?
O3 C3 H3A 109.5 . . ?
O3 C3 H3B 109.5 . . ?
O3 C3 H3C 109.5 . . ?
H3A C3 H3B 109.5 . . ?
H3A C3 H3C 109.5 . . ?
H3B C3 H3C 109.5 . . ?
O5 C4 P1 111.3(4) . . ?
O5 C4 C7 89.5(4) . . ?
O5 C4 C8 112.0(5) . . ?
C7 C4 P1 114.1(4) . . ?
C8 C4 P1 109.7(4) . . ?
C8 C4 C7 118.6(5) . . ?
O5 C6 C7 96.2(5) . . ?
O6 C6 O5 126.0(6) . . ?
O6 C6 C7 137.8(6) . . ?
C4 C7 H7 112.3 . . ?
C6 C7 C4 82.6(5) . . ?
C6 C7 H7 112.3 . . ?
C14 C7 C4 117.9(5) . . ?
C14 C7 C6 116.5(5) . . ?
C14 C7 H7 112.3 . . ?
C9 C8 C4 119.1(6) . . ?
C9 C8 C13 120.1(6) . . ?
C13 C8 C4 120.7(6) . . ?
C8 C9 H9 119.7 . . ?
C8 C9 C10 120.5(7) . . ?
C10 C9 H9 119.7 . . ?
C9 C10 H10 120.4 . . ?
C9 C10 C11 119.2(7) . . ?
C11 C10 H10 120.4 . . ?
C10 C11 H11 120.1 . . ?
C12 C11 C10 119.9(6) . . ?
C12 C11 H11 120.1 . . ?
C11 C12 H12 119.3 . . ?
C11 C12 C13 121.4(7) . . ?
C13 C12 H12 119.3 . . ?
C8 C13 C12 118.8(7) . . ?
C8 C13 H13 120.6 . . ?
C12 C13 H13 120.6 . . ?
C15 C14 C7 125.0(7) . . ?
C15 C14 C22 111.4(6) . . ?
C22 C14 C7 123.3(5) . . ?
S16 C15 H15 123.1 . . ?
C14 C15 S16 113.8(6) . . ?
C14 C15 H15 123.1 . . ?
C18 C17 S16 127.4(6) . . ?
C18 C17 C22 121.8(7) . . ?
C22 C17 S16 110.8(6) . . ?
C17 C18 H18 120.6 . . ?
C17 C18 C19 118.8(7) . . ?
C19 C18 H18 120.6 . . ?
C18 C19 H19 120.1 . . ?
C18 C19 C20 119.8(7) . . ?
C20 C19 H19 120.1 . . ?
C19 C20 H20 119.3 . . ?
C21 C20 C19 121.4(7) . . ?
C21 C20 H20 119.3 . . ?
C20 C21 H21 120.3 . . ?
C20 C21 C22 119.4(6) . . ?
C22 C21 H21 120.3 . . ?
C17 C22 C14 112.3(6) . . ?
C17 C22 C21 118.8(6) . . ?
C21 C22 C14 128.9(6) . . ?

loop_
_geom_bond_atom_site_label_1
_geom_bond_atom_site_label_2
_geom_bond_distance
_geom_bond_site_symmetry_2
_geom_bond_publ_flag
S16 C15 1.717(8) . ?
S16 C17 1.736(8) . ?
P1 O1 1.459(5) . ?
P1 O2 1.570(5) . ?
P1 O3 1.563(5) . ?
P1 C4 1.829(7) . ?
O2 C2 1.440(9) . ?
O3 C3 1.481(8) . ?
O5 C4 1.483(7) . ?
O5 C6 1.365(8) . ?
O6 C6 1.190(7) . ?
C2 H2A 0.9800 . ?
C2 H2B 0.9800 . ?
C2 H2C 0.9800 . ?
C3 H3A 0.9800 . ?
C3 H3B 0.9800 . ?
C3 H3C 0.9800 . ?
C4 C7 1.573(8) . ?
C4 C8 1.517(8) . ?
C6 C7 1.525(9) . ?
C7 H7 1.0000 . ?
C7 C14 1.482(9) . ?
C8 C9 1.381(9) . ?
C8 C13 1.383(9) . ?
C9 H9 0.9500 . ?
C9 C10 1.382(9) . ?
C10 H10 0.9500 . ?
C10 C11 1.390(12) . ?
C11 H11 0.9500 . ?
C11 C12 1.363(12) . ?
C12 H12 0.9500 . ?
C12 C13 1.385(10) . ?
C13 H13 0.9500 . ?
C14 C15 1.355(9) . ?
C14 C22 1.451(9) . ?
C15 H15 0.9500 . ?
C17 C18 1.384(11) . ?
C17 C22 1.400(9) . ?
C18 H18 0.9500 . ?
C18 C19 1.387(13) . ?
C19 H19 0.9500 . ?
C19 C20 1.414(10) . ?
C20 H20 0.9500 . ?
C20 C21 1.361(9) . ?
C21 H21 0.9500 . ?
C21 C22 1.415(9) . ?

loop_
_geom_torsion_atom_site_label_1
_geom_torsion_atom_site_label_2
_geom_torsion_atom_site_label_3
_geom_torsion_atom_site_label_4
_geom_torsion
_geom_torsion_site_symmetry_1
_geom_torsion_site_symmetry_2
_geom_torsion_site_symmetry_3
_geom_torsion_site_symmetry_4
_geom_torsion_publ_flag
S16 C17 C18 C19 -179.6(5) . . . . ?
S16 C17 C22 C14 -0.5(7) . . . . ?
S16 C17 C22 C21 178.6(5) . . . . ?
P1 C4 C7 C6 113.5(4) . . . . ?
P1 C4 C7 C14 -130.4(5) . . . . ?
P1 C4 C8 C9 65.5(7) . . . . ?
P1 C4 C8 C13 -111.5(6) . . . . ?
O1 P1 O2 C2 59.3(6) . . . . ?
O1 P1 O3 C3 30.4(6) . . . . ?
O1 P1 C4 O5 157.5(4) . . . . ?
O1 P1 C4 C7 57.9(5) . . . . ?
O1 P1 C4 C8 -78.0(5) . . . . ?
O2 P1 O3 C3 159.7(6) . . . . ?
O2 P1 C4 O5 32.1(5) . . . . ?
O2 P1 C4 C7 -67.5(5) . . . . ?
O2 P1 C4 C8 156.7(4) . . . . ?
O3 P1 O2 C2 -68.8(6) . . . . ?
O3 P1 C4 O5 -75.0(4) . . . . ?
O3 P1 C4 C7 -174.5(4) . . . . ?
O3 P1 C4 C8 49.6(5) . . . . ?
O5 C4 C7 C6 0.2(4) . . . . ?
O5 C4 C7 C14 116.4(5) . . . . ?
O5 C4 C8 C9 -170.3(6) . . . . ?
O5 C4 C8 C13 12.7(8) . . . . ?
O5 C6 C7 C4 -0.2(5) . . . . ?
O5 C6 C7 C14 -117.7(5) . . . . ?
O6 C6 C7 C4 178.9(9) . . . . ?
O6 C6 C7 C14 61.4(11) . . . . ?
C4 P1 O2 C2 -179.3(6) . . . . ?
C4 P1 O3 C3 -94.9(6) . . . . ?
C4 O5 C6 O6 -179.0(7) . . . . ?
C4 O5 C6 C7 0.2(5) . . . . ?
C4 C7 C14 C15 -77.7(9) . . . . ?
C4 C7 C14 C22 94.9(7) . . . . ?
C4 C8 C9 C10 -175.8(6) . . . . ?
C4 C8 C13 C12 175.4(6) . . . . ?
C6 O5 C4 P1 -116.1(4) . . . . ?
C6 O5 C4 C7 -0.2(5) . . . . ?
C6 O5 C4 C8 120.6(5) . . . . ?
C6 C7 C14 C15 18.1(9) . . . . ?
C6 C7 C14 C22 -169.3(5) . . . . ?
C7 C4 C8 C9 -68.2(8) . . . . ?
C7 C4 C8 C13 114.9(7) . . . . ?
C7 C14 C15 S16 174.0(5) . . . . ?
C7 C14 C22 C17 -173.6(5) . . . . ?
C7 C14 C22 C21 7.4(10) . . . . ?
C8 C4 C7 C6 -114.8(6) . . . . ?
C8 C4 C7 C14 1.3(8) . . . . ?
C8 C9 C10 C11 0.7(11) . . . . ?
C9 C8 C13 C12 -1.5(10) . . . . ?
C9 C10 C11 C12 -2.2(12) . . . . ?
C10 C11 C12 C13 1.9(12) . . . . ?
C11 C12 C13 C8 0.0(11) . . . . ?
C13 C8 C9 C10 1.2(10) . . . . ?
C15 S16 C17 C18 -179.4(6) . . . . ?
C15 S16 C17 C22 0.8(5) . . . . ?
C15 C14 C22 C17 -0.1(8) . . . . ?
C15 C14 C22 C21 -179.1(6) . . . . ?
C17 S16 C15 C14 -0.9(6) . . . . ?
C17 C18 C19 C20 1.4(11) . . . . ?
C18 C17 C22 C14 179.6(6) . . . . ?
C18 C17 C22 C21 -1.2(9) . . . . ?
C18 C19 C20 C21 -1.9(10) . . . . ?
C19 C20 C21 C22 0.9(9) . . . . ?
C20 C21 C22 C14 179.6(6) . . . . ?
C20 C21 C22 C17 0.7(9) . . . . ?
C22 C14 C15 S16 0.7(8) . . . . ?
C22 C17 C18 C19 0.2(10) . . . . ?
